data_4080819
loop_
_publ_author_name
'Arens, Verena'
'Dietz, Christina'
'Schollmeyer, Dieter'
'Jurkschat, Klaus'

_publ_section_title
;
 Intramolecularly Coordinated Bis(crown ether)-Substituted Organotin
 Halides as Ditopic Salt Receptors
;
_journal_issue 9
_journal_name_full Organometallics
_journal_page_first 2775
_journal_paper_doi 10.1021/om400216z
_journal_volume 32
_journal_year 2013
_chemical_formula_moiety 'C20 H20 Br2 O8 Sn'
_chemical_formula_sum 'C20 H20 Br2 O8 Sn'
_chemical_formula_weight 666.87
_chemical_melting_point 402
_chemical_name_systematic
; 
dibromido-bis(1,4,7,10-tetraoxacylcotridec-12-ylmethyl)stannane 
;
_space_group_IT_number 15
_symmetry_cell_setting monoclinic
_symmetry_space_group_name_Hall '-I 2ya'
_symmetry_space_group_name_H-M 'I 1 2/a 1'
_atom_sites_solution_hydrogens geom
_atom_sites_solution_primary direct
_atom_sites_solution_secondary difmap
_audit_creation_method SHELXL-97
_cell_angle_alpha 90.00
_cell_angle_beta 97.82(3)
_cell_angle_gamma 90.00
_cell_formula_units_Z 4
_cell_length_a 13.743(3)
_cell_length_b 11.334(2)
_cell_length_c 17.683(4)
_cell_measurement_reflns_used 8551
_cell_measurement_temperature 173(2)
_cell_measurement_theta_max 28
_cell_measurement_theta_min 2
_cell_volume 2728.7(10)
_computing_molecular_graphics 'SHELXP-97 (Sheldrick, 1997)'
_computing_publication_material 'enCIFer Version 1.4'
_computing_structure_refinement 'SHELXL-97 (Sheldrick, 1997)'
_computing_structure_solution 'SHELXS-97 (Sheldrick, 1990)'
_diffrn_ambient_temperature 173(2)
_diffrn_measured_fraction_theta_full 1.000
_diffrn_measured_fraction_theta_max 1.000
_diffrn_measurement_device '\k-geometry diffractometer'
_diffrn_measurement_device_type 'SMART APEX2'
_diffrn_measurement_method 'CCD scan'
_diffrn_radiation_monochromator graphite
_diffrn_radiation_source 'sealed Tube'
_diffrn_radiation_type MoK\a
_diffrn_radiation_wavelength 0.71073
_diffrn_reflns_av_R_equivalents 0.0376
_diffrn_reflns_av_sigmaI/netI 0.0204
_diffrn_reflns_limit_h_max 16
_diffrn_reflns_limit_h_min -16
_diffrn_reflns_limit_k_max 13
_diffrn_reflns_limit_k_min -13
_diffrn_reflns_limit_l_max 21
_diffrn_reflns_limit_l_min -21
_diffrn_reflns_number 20658
_diffrn_reflns_theta_full 25.50
_diffrn_reflns_theta_max 25.50
_diffrn_reflns_theta_min 2.14
_exptl_absorpt_coefficient_mu 3.901
_exptl_absorpt_correction_T_max 0.7456
_exptl_absorpt_correction_T_min 0.5081
_exptl_absorpt_correction_type multi-scan
_exptl_absorpt_process_details SADABS
_exptl_crystal_colour colourless
_exptl_crystal_density_diffrn 1.623
_exptl_crystal_density_method 'not measured'
_exptl_crystal_description block
_exptl_crystal_F_000 1296
_exptl_crystal_size_max 0.35
_exptl_crystal_size_mid 0.30
_exptl_crystal_size_min 0.20
_refine_diff_density_max 1.942
_refine_diff_density_min -1.518
_refine_diff_density_rms 0.167
_refine_ls_extinction_method none
_refine_ls_goodness_of_fit_ref 1.122
_refine_ls_hydrogen_treatment constr
_refine_ls_matrix_type full
_refine_ls_number_parameters 148
_refine_ls_number_reflns 2537
_refine_ls_number_restraints 0
_refine_ls_restrained_S_all 1.122
_refine_ls_R_factor_all 0.0492
_refine_ls_R_factor_gt 0.0420
_refine_ls_shift/su_max 0.001
_refine_ls_shift/su_mean 0.000
_refine_ls_structure_factor_coef Fsqd
_refine_ls_weighting_details 'calc w=1/[\s^2^(Fo^2^)+(0.0919P)^2^+18.7344P] where P=(Fo^2^+2Fc^2^)/3'
_refine_ls_weighting_scheme calc
_refine_ls_wR_factor_gt 0.1430
_refine_ls_wR_factor_ref 0.1482
_reflns_number_gt 2248
_reflns_number_total 2537
_reflns_threshold_expression >2sigma(I)
_cod_data_source_file om400216z_si_001.cif
_cod_data_source_block compound11_va299i
_cod_original_cell_volume 2728.7(9)
_cod_original_sg_symbol_H-M 'I 2/a'
_cod_database_code 4080819

loop_
_symmetry_equiv_pos_as_xyz
'x, y, z'
'-x+1/2, y, -z'
'x+1/2, y+1/2, z+1/2'
'-x+1, y+1/2, -z+1/2'
'-x, -y, -z'
'x-1/2, -y, z'
'-x+1/2, -y+1/2, -z+1/2'
'x, -y+1/2, z+1/2'

loop_
_atom_site_label
_atom_site_type_symbol
_atom_site_fract_x
_atom_site_fract_y
_atom_site_fract_z
_atom_site_U_iso_or_equiv
_atom_site_adp_type
_atom_site_occupancy
_atom_site_symmetry_multiplicity
_atom_site_calc_flag
_atom_site_refinement_flags
_atom_site_disorder_group
Sn1 Sn 0.2500 0.50930(6) 0.0000 0.0184(3) Uani 0.875(7) 2 d SP 1
Br1 Br 0.15275(11) 0.35990(13) 0.07396(6) 0.0366(3) Uani 0.875(7) 1 d P 1
Br1' Br 0.1626(19) 0.348(2) 0.0573(13) 0.0366(3) Uani 0.06 1 d P 2
Sn1' Sn 0.2543(7) 0.5080(3) 0.0243(3) 0.0184(3) Uani 0.12 1 d P 2
O1 O 0.1815(3) 0.6668(3) 0.07459(19) 0.0251(9) Uani 1 1 d . .
C1 C 0.3664(4) 0.5485(5) 0.0887(3) 0.0264(12) Uani 1 1 d . .
H1A H 0.3699 0.4860 0.1281 0.032 Uiso 1 1 calc R 1
H1B H 0.4294 0.5486 0.0674 0.032 Uiso 1 1 calc R 1
C2 C 0.3526(4) 0.6687(5) 0.1261(3) 0.0241(11) Uani 1 1 d . .
H2A H 0.3635 0.7322 0.0889 0.029 Uiso 1 1 calc R .
O2 O 0.1151(3) 0.9016(4) 0.1098(2) 0.0411(11) Uani 1 1 d . .
C3 C 0.2484(4) 0.6809(5) 0.1460(3) 0.0284(12) Uani 1 1 d . .
H3A H 0.2355 0.6194 0.1832 0.034 Uiso 1 1 calc R .
H3B H 0.2393 0.7593 0.1687 0.034 Uiso 1 1 calc R .
O3 O 0.3179(3) 0.9641(4) 0.1322(3) 0.0420(11) Uani 1 1 d . .
O4 O 0.4234(3) 0.7965(4) 0.2322(2) 0.0326(10) Uani 1 1 d . .
C4 C 0.0825(4) 0.6988(6) 0.0806(3) 0.0378(14) Uani 1 1 d . .
H4A H 0.0703 0.6884 0.1341 0.045 Uiso 1 1 calc R .
H4B H 0.0375 0.6456 0.0482 0.045 Uiso 1 1 calc R .
C5 C 0.0609(5) 0.8236(7) 0.0568(4) 0.0466(18) Uani 1 1 d . .
H5A H 0.0791 0.8368 0.0052 0.056 Uiso 1 1 calc R .
H5B H -0.0103 0.8393 0.0548 0.056 Uiso 1 1 calc R .
C6 C 0.1546(6) 1.0021(7) 0.0769(5) 0.053(2) Uani 1 1 d . .
H6A H 0.1037 1.0643 0.0675 0.063 Uiso 1 1 calc R .
H6B H 0.1758 0.9806 0.0274 0.063 Uiso 1 1 calc R .
C7 C 0.2398(6) 1.0472(7) 0.1297(5) 0.058(2) Uani 1 1 d . .
H7A H 0.2610 1.1245 0.1116 0.069 Uiso 1 1 calc R .
H7B H 0.2212 1.0578 0.1814 0.069 Uiso 1 1 calc R .
C8 C 0.4002(6) 0.9941(5) 0.1848(4) 0.0406(16) Uani 1 1 d . .
H8A H 0.3795 1.0155 0.2345 0.049 Uiso 1 1 calc R .
H8B H 0.4346 1.0626 0.1659 0.049 Uiso 1 1 calc R .
C9 C 0.4674(5) 0.8890(6) 0.1941(4) 0.0390(14) Uani 1 1 d . .
H9A H 0.4804 0.8613 0.1433 0.047 Uiso 1 1 calc R .
H9B H 0.5308 0.9115 0.2240 0.047 Uiso 1 1 calc R .
C10 C 0.4269(4) 0.6846(5) 0.1975(3) 0.0313(13) Uani 1 1 d . .
H10A H 0.4152 0.6232 0.2351 0.038 Uiso 1 1 calc R .
H10B H 0.4937 0.6721 0.1839 0.038 Uiso 1 1 calc R .

loop_
_atom_site_aniso_label
_atom_site_aniso_U_11
_atom_site_aniso_U_22
_atom_site_aniso_U_33
_atom_site_aniso_U_23
_atom_site_aniso_U_13
_atom_site_aniso_U_12
Sn1 0.0278(4) 0.0212(3) 0.0051(5) 0.000 -0.0010(7) 0.000
Br1 0.0333(5) 0.0278(5) 0.0489(8) 0.0171(5) 0.0062(4) -0.0065(3)
Br1' 0.0333(5) 0.0278(5) 0.0489(8) 0.0171(5) 0.0062(4) -0.0065(3)
Sn1' 0.0278(4) 0.0212(3) 0.0051(5) 0.000 -0.0010(7) 0.000
O1 0.0233(18) 0.0290(19) 0.0218(18) -0.0048(15) -0.0009(14) 0.0098(16)
C1 0.023(3) 0.023(3) 0.032(3) 0.000(2) 0.000(2) 0.005(2)
C2 0.022(2) 0.024(3) 0.026(2) 0.001(2) 0.001(2) 0.002(2)
O2 0.046(3) 0.044(3) 0.034(2) -0.0014(19) 0.0077(18) 0.013(2)
C3 0.026(3) 0.034(3) 0.025(3) 0.000(2) 0.002(2) 0.002(2)
O3 0.041(3) 0.038(2) 0.046(3) 0.000(2) 0.004(2) 0.008(2)
O4 0.036(2) 0.033(2) 0.0293(19) -0.0040(16) 0.0062(16) -0.0071(17)
C4 0.026(3) 0.053(4) 0.033(3) -0.009(3) -0.002(2) 0.007(3)
C5 0.043(4) 0.062(4) 0.033(3) -0.012(3) -0.005(3) 0.026(3)
C6 0.049(4) 0.051(5) 0.060(5) 0.023(3) 0.016(4) 0.025(3)
C7 0.065(5) 0.035(4) 0.076(5) 0.013(4) 0.021(4) 0.017(4)
C8 0.052(4) 0.031(3) 0.041(3) -0.003(2) 0.011(3) -0.010(3)
C9 0.036(3) 0.044(4) 0.038(3) -0.006(3) 0.006(3) -0.016(3)
C10 0.031(3) 0.033(3) 0.029(3) 0.000(2) 0.000(2) 0.007(2)

loop_
_atom_type_symbol
_atom_type_description
_atom_type_scat_dispersion_real
_atom_type_scat_dispersion_imag
_atom_type_scat_source
C C 0.0033 0.0016 'International Tables Vol C Tables 4.2.6.8 and 6.1.1.4'
H H 0.0000 0.0000 'International Tables Vol C Tables 4.2.6.8 and 6.1.1.4'
O O 0.0106 0.0060 'International Tables Vol C Tables 4.2.6.8 and 6.1.1.4'
Br Br -0.2901 2.4595 'International Tables Vol C Tables 4.2.6.8 and 6.1.1.4'
Sn Sn -0.6537 1.4246 'International Tables Vol C Tables 4.2.6.8 and 6.1.1.4'

loop_
_geom_angle_atom_site_label_1
_geom_angle_atom_site_label_2
_geom_angle_atom_site_label_3
_geom_angle
_geom_angle_site_symmetry_1
_geom_angle_site_symmetry_3
C1 Sn1 C1 155.9(3) 2 .
C1 Sn1 O1 86.56(17) 2 .
C1 Sn1 O1 76.09(16) . .
C1 Sn1 O1 76.09(16) 2 2
C1 Sn1 O1 86.56(17) . 2
O1 Sn1 O1 87.94(19) . 2
C1 Sn1 Br1 96.87(15) 2 .
C1 Sn1 Br1 98.66(15) . .
O1 Sn1 Br1 86.74(10) . .
O1 Sn1 Br1 171.43(10) 2 .
C1 Sn1 Br1 98.66(15) 2 2
C1 Sn1 Br1 96.87(15) . 2
O1 Sn1 Br1 171.43(10) . 2
O1 Sn1 Br1 86.74(10) 2 2
Br1 Sn1 Br1 99.30(6) . 2
Sn1' Br1' Sn1' 18.0(3) . 2
Sn1' Sn1' O1 112.5(8) 2 .
Sn1' Sn1' Br1' 104.3(10) 2 .
O1 Sn1' Br1' 103.5(7) . .
Sn1' Sn1' C1 36.4(11) 2 2
O1 Sn1' C1 83.5(3) . 2
Br1' Sn1' C1 91.2(7) . 2
Sn1' Sn1' Br1' 57.7(9) 2 2
O1 Sn1' Br1' 169.4(5) . 2
Br1' Sn1' Br1' 83.8(11) . 2
C1 Sn1' Br1' 88.8(6) 2 2
C4 O1 C3 113.6(4) . .
C4 O1 Sn1' 134.4(4) . .
C3 O1 Sn1' 99.4(3) . .
C4 O1 Sn1 131.2(3) . .
C3 O1 Sn1 107.3(3) . .
Sn1' O1 Sn1 9.23(13) . .
C2 C1 Sn1 112.2(3) . .
C2 C1 Sn1' 113.9(3) . 2
Sn1 C1 Sn1' 6.7(2) . 2
C2 C1 H1A 109.2 . .
Sn1 C1 H1A 109.2 . .
Sn1' C1 H1A 113.6 2 .
C2 C1 H1B 109.2 . .
Sn1 C1 H1B 109.2 . .
Sn1' C1 H1B 102.7 2 .
H1A C1 H1B 107.9 . .
C10 C2 C3 110.0(4) . .
C10 C2 C1 110.6(4) . .
C3 C2 C1 110.7(4) . .
C10 C2 H2A 108.4 . .
C3 C2 H2A 108.4 . .
C1 C2 H2A 108.4 . .
C6 O2 C5 115.1(6) . .
O1 C3 C2 106.8(4) . .
O1 C3 H3A 110.4 . .
C2 C3 H3A 110.4 . .
O1 C3 H3B 110.4 . .
C2 C3 H3B 110.4 . .
H3A C3 H3B 108.6 . .
C8 O3 C7 113.3(6) . .
C10 O4 C9 114.5(4) . .
O1 C4 C5 112.0(6) . .
O1 C4 H4A 109.2 . .
C5 C4 H4A 109.2 . .
O1 C4 H4B 109.2 . .
C5 C4 H4B 109.2 . .
H4A C4 H4B 107.9 . .
O2 C5 C4 109.6(5) . .
O2 C5 H5A 109.7 . .
C4 C5 H5A 109.7 . .
O2 C5 H5B 109.7 . .
C4 C5 H5B 109.7 . .
H5A C5 H5B 108.2 . .
O2 C6 C7 109.3(6) . .
O2 C6 H6A 109.8 . .
C7 C6 H6A 109.8 . .
O2 C6 H6B 109.8 . .
C7 C6 H6B 109.8 . .
H6A C6 H6B 108.3 . .
O3 C7 C6 108.6(6) . .
O3 C7 H7A 110.0 . .
C6 C7 H7A 110.0 . .
O3 C7 H7B 110.0 . .
C6 C7 H7B 110.0 . .
H7A C7 H7B 108.4 . .
O3 C8 C9 107.9(5) . .
O3 C8 H8A 110.1 . .
C9 C8 H8A 110.1 . .
O3 C8 H8B 110.1 . .
C9 C8 H8B 110.1 . .
H8A C8 H8B 108.4 . .
O4 C9 C8 110.0(5) . .
O4 C9 H9A 109.7 . .
C8 C9 H9A 109.7 . .
O4 C9 H9B 109.7 . .
C8 C9 H9B 109.7 . .
H9A C9 H9B 108.2 . .
O4 C10 C2 114.0(4) . .
O4 C10 H10A 108.7 . .
C2 C10 H10A 108.7 . .
O4 C10 H10B 108.7 . .
C2 C10 H10B 108.7 . .
H10A C10 H10B 107.6 . .

loop_
_geom_bond_atom_site_label_1
_geom_bond_atom_site_label_2
_geom_bond_distance
_geom_bond_site_symmetry_2
Sn1 C1 2.130(5) 2
Sn1 C1 2.130(5) .
Sn1 O1 2.480(4) .
Sn1 O1 2.480(4) 2
Sn1 Br1 2.6152(14) .
Sn1 Br1 2.6152(14) 2
Br1' Sn1' 2.33(3) .
Br1' Sn1' 2.67(2) 2
Sn1' Sn1' 0.851(11) 2
Sn1' O1 2.296(7) .
Sn1' C1 2.460(9) 2
Sn1' Br1' 2.67(2) 2
O1 C4 1.426(7) .
O1 C3 1.466(6) .
C1 C2 1.537(7) .
C1 Sn1' 2.460(9) 2
C1 H1A 0.9900 .
C1 H1B 0.9900 .
C2 C10 1.523(7) .
C2 C3 1.527(7) .
C2 H2A 1.0000 .
O2 C6 1.420(9) .
O2 C5 1.424(8) .
C3 H3A 0.9900 .
C3 H3B 0.9900 .
O3 C8 1.406(8) .
O3 C7 1.423(9) .
O4 C10 1.413(7) .
O4 C9 1.424(7) .
C4 C5 1.494(10) .
C4 H4A 0.9900 .
C4 H4B 0.9900 .
C5 H5A 0.9900 .
C5 H5B 0.9900 .
C6 C7 1.486(12) .
C6 H6A 0.9900 .
C6 H6B 0.9900 .
C7 H7A 0.9900 .
C7 H7B 0.9900 .
C8 C9 1.503(9) .
C8 H8A 0.9900 .
C8 H8B 0.9900 .
C9 H9A 0.9900 .
C9 H9B 0.9900 .
C10 H10A 0.9900 .
C10 H10B 0.9900 .

loop_
_geom_torsion_atom_site_label_1
_geom_torsion_atom_site_label_2
_geom_torsion_atom_site_label_3
_geom_torsion_atom_site_label_4
_geom_torsion
_geom_torsion_site_symmetry_1
_geom_torsion_site_symmetry_4
Sn1' Br1' Sn1' O1 117.9(13) 2 .
Sn1' Br1' Sn1' C1 34.3(10) 2 2
Sn1' Br1' Sn1' Br1' -54.3(13) 2 2
Sn1' Sn1' O1 C4 72.8(14) 2 .
Br1' Sn1' O1 C4 -39.2(9) . .
C1 Sn1' O1 C4 50.4(5) 2 .
Br1' Sn1' O1 C4 94(4) 2 .
Sn1' Sn1' O1 C3 -150.3(13) 2 .
Br1' Sn1' O1 C3 97.7(8) . .
C1 Sn1' O1 C3 -172.7(3) 2 .
Br1' Sn1' O1 C3 -129(4) 2 .
Sn1' Sn1' O1 Sn1 -1.1(3) 2 .
Br1' Sn1' O1 Sn1 -113.1(16) . .
C1 Sn1' O1 Sn1 -23.5(12) 2 .
Br1' Sn1' O1 Sn1 20(3) 2 .
C1 Sn1 O1 C4 38.6(5) 2 .
C1 Sn1 O1 C4 -158.3(5) . .
O1 Sn1 O1 C4 114.8(5) 2 .
Br1 Sn1 O1 C4 -58.5(5) . .
Br1 Sn1 O1 C4 166.4(5) 2 .
C1 Sn1 O1 C3 -175.3(3) 2 .
C1 Sn1 O1 C3 -12.2(3) . .
O1 Sn1 O1 C3 -99.1(3) 2 .
Br1 Sn1 O1 C3 87.6(3) . .
Br1 Sn1 O1 C3 -47.5(8) 2 .
C1 Sn1 O1 Sn1' 152.7(14) 2 .
C1 Sn1 O1 Sn1' -44.1(13) . .
O1 Sn1 O1 Sn1' -131.1(13) 2 .
Br1 Sn1 O1 Sn1' 55.6(13) . .
Br1 Sn1 O1 Sn1' -79.5(15) 2 .
C1 Sn1 C1 C2 26.9(3) 2 .
O1 Sn1 C1 C2 -18.2(3) . .
O1 Sn1 C1 C2 70.5(4) 2 .
Br1 Sn1 C1 C2 -102.6(4) . .
Br1 Sn1 C1 C2 156.8(3) 2 .
C1 Sn1 C1 Sn1' -79.5(9) 2 2
O1 Sn1 C1 Sn1' -124.6(9) . 2
O1 Sn1 C1 Sn1' -35.9(9) 2 2
Br1 Sn1 C1 Sn1' 150.9(9) . 2
Br1 Sn1 C1 Sn1' 50.4(9) 2 2
Sn1 C1 C2 C10 170.4(4) . .
Sn1' C1 C2 C10 177.4(4) 2 .
Sn1 C1 C2 C3 48.1(5) . .
Sn1' C1 C2 C3 55.1(5) 2 .
C4 O1 C3 C2 -168.2(5) . .
Sn1' O1 C3 C2 44.0(5) . .
Sn1 O1 C3 C2 39.1(5) . .
C10 C2 C3 O1 179.0(4) . .
C1 C2 C3 O1 -58.4(5) . .
C3 O1 C4 C5 94.5(6) . .
Sn1' O1 C4 C5 -132.8(5) . .
Sn1 O1 C4 C5 -121.0(5) . .
C6 O2 C5 C4 140.7(6) . .
O1 C4 C5 O2 -67.2(6) . .
C5 O2 C6 C7 -156.6(6) . .
C8 O3 C7 C6 -175.8(6) . .
O2 C6 C7 O3 69.1(8) . .
C7 O3 C8 C9 168.2(6) . .
C10 O4 C9 C8 132.7(5) . .
O3 C8 C9 O4 -68.7(6) . .
C9 O4 C10 C2 -76.5(6) . .
C3 C2 C10 O4 -61.5(6) . .
C1 C2 C10 O4 175.8(4) . .
